data_8103009
loop_
_publ_author_name
'Shuang Chen'
'Stefan Hoffmann'
'Yurii Prots'
'Jing-Tai Zhao'
'R\"udiger Kniep'

_publ_section_title
;
 Crystal structure of potassium ammonium molybdato phosphate,
 K5-x(NH4)xP[Mo4O14(OH)]2 &#x00B7; 2H2O (x = 2.43)
;
_journal_issue 1
_journal_name_full 'Zeitschrift f\"ur Kristallographie - New Crystal Structures'
_journal_page_first 15
_journal_volume 224
_journal_year 2009
_chemical_formula_sum 'H15.72 K2.57 Mo8 N2.43 O32 P'
_chemical_formula_weight 1460.87
_space_group_IT_number 63
_symmetry_cell_setting orthorhombic
_symmetry_space_group_name_Hall '-C 2c 2'
_symmetry_space_group_name_H-M 'C m c m'
_atom_sites_solution_hydrogens geom
_atom_sites_solution_primary direct
_atom_sites_solution_secondary difmap
_audit_creation_date 2008-12-9
_audit_creation_method 'WinGX routine-INITIALISE'
_audit_update_record
;
2008-12-11 # Formatted by publCIF
;
_cell_angle_alpha 90.00
_cell_angle_beta 90.00
_cell_angle_gamma 90.00
_cell_formula_units_Z 4
_cell_length_a 8.4551(6)
_cell_length_b 22.7312(16)
_cell_length_c 15.3332(11)
_cell_measurement_reflns_used 2653
_cell_measurement_temperature 293(2)
_cell_measurement_theta_max 32.467
_cell_measurement_theta_min 2.226
_cell_volume 2947.0(4)
_computing_cell_refinement 'WinCSD (2000)'
_computing_data_collection 'CrystalClear (Rigaku/MSC Inc., 2005)'
_computing_data_reduction 'CrystalClear (Rigaku/MSC Inc., 2005)'
_computing_molecular_graphics 'Diamond (Crystal Impact, 2004)'
_computing_structure_refinement 'SHELXL-97 (Sheldrick, 1997)'
_computing_structure_solution 'SHELXL-97 (Sheldrick, 1997)'
_diffrn_ambient_temperature 293(2)
_diffrn_detector_area_resol_mean 14.6306
_diffrn_measured_fraction_theta_full 0.959
_diffrn_measured_fraction_theta_max 0.959
_diffrn_measurement_device_type 'Rigaku AFC7'
_diffrn_measurement_method oscillation
_diffrn_radiation_monochromator graphite
_diffrn_radiation_source 'fine-focus sealed tube'
_diffrn_radiation_type MoK\a
_diffrn_radiation_wavelength 0.71073
_diffrn_reflns_av_R_equivalents 0.043
_diffrn_reflns_av_sigmaI/netI 0.038
_diffrn_reflns_limit_h_max 12
_diffrn_reflns_limit_h_min -11
_diffrn_reflns_limit_k_max 13
_diffrn_reflns_limit_k_min -32
_diffrn_reflns_limit_l_max 21
_diffrn_reflns_limit_l_min -21
_diffrn_reflns_number 9829
_diffrn_reflns_theta_full 30.98
_diffrn_reflns_theta_max 31.00
_diffrn_reflns_theta_min 2.23
_exptl_absorpt_coefficient_mu 3.828
_exptl_absorpt_correction_T_max 0.8666
_exptl_absorpt_correction_T_min 1.0000
_exptl_absorpt_correction_type multi-scan
_exptl_crystal_colour colorless
_exptl_crystal_density_diffrn 3.293
_exptl_crystal_density_method 'not measured'
_exptl_crystal_description Platelet
_exptl_crystal_F_000 2754
_exptl_crystal_size_max 0.060
_exptl_crystal_size_mid 0.030
_exptl_crystal_size_min 0.015
_refine_diff_density_max 1.095
_refine_diff_density_min -1.182
_refine_diff_density_rms 0.201
_refine_ls_goodness_of_fit_ref 1.178
_refine_ls_matrix_type full
_refine_ls_number_parameters 130
_refine_ls_number_reflns 2476
_refine_ls_number_restraints 0
_refine_ls_restrained_S_all 1.178
_refine_ls_R_factor_all 0.071
_refine_ls_R_factor_gt 0.048
_refine_ls_shift/su_max 0.001
_refine_ls_shift/su_mean 0.002
_refine_ls_structure_factor_coef Fsqd
_refine_ls_weighting_details 'calc w=1/[\s^2^(Fo^2^)+(0.0448P)^2^+0.3931P] where P=(Fo^2^+2Fc^2^)/3'
_refine_ls_weighting_scheme calc
_refine_ls_wR_factor_gt 0.095
_refine_ls_wR_factor_ref 0.105
_reflns_number_gt 1988
_reflns_number_total 2476
_reflns_threshold_expression >2sigma(I)
_cod_data_source_file 409977.cff
_cod_data_source_block sc_0240a
_cod_depositor_comments
;
The following automatic conversions were performed:
'_exptl_absorpt_correction_type' value 'Multi-scan' changed to
'multi-scan' according to
'/home/saulius/struct/CIF-dictionaries/cif_core.dic' dictionary named
'cif_core.dic' version 2.4.1 from 2010-06-29.

Automatic conversion script
Id: cif_fix_enum 1555 2011-01-17 13:19:09Z saulius 
;
_cod_original_sg_symbol_H-M Cmcm
_cod_database_code 8103009

loop_
_symmetry_equiv_pos_as_xyz
'x, y, z'
'-x, -y, z+1/2'
'x, -y, -z'
'-x, y, -z+1/2'
'x+1/2, y+1/2, z'
'-x+1/2, -y+1/2, z+1/2'
'x+1/2, -y+1/2, -z'
'-x+1/2, y+1/2, -z+1/2'
'-x, -y, -z'
'x, y, -z-1/2'
'-x, y, z'
'x, -y, z-1/2'
'-x+1/2, -y+1/2, -z'
'x+1/2, y+1/2, -z-1/2'
'-x+1/2, y+1/2, z'
'x+1/2, -y+1/2, z-1/2'

loop_
_atom_site_label
_atom_site_type_symbol
_atom_site_symmetry_multiplicity
_atom_site_Wyckoff_symbol
_atom_site_fract_x
_atom_site_fract_y
_atom_site_fract_z
_atom_site_U_iso_or_equiv
_atom_site_adp_type
_atom_site_occupancy
_atom_site_calc_flag
_atom_site_refinement_flags
_atom_site_disorder_assembly
_atom_site_disorder_group
Mo1 Mo 16 h 0.19662(5) 0.012714(16) 0.14604(2) 0.01628(12) Uani 1 d . . .
Mo2 Mo 16 h 0.18877(5) 0.236403(16) 0.14087(2) 0.01860(13) Uani 1 d . . .
P P 4 c 0.0000 0.12482(8) 0.2500 0.0133(4) Uani 1 d S . .
K1 K 8 f 0.0000 0.13654(9) 0.52455(16) 0.0314(8) Uani 0.659(10) d SP . .
N1 N 8 f 0.0000 0.13654(9) 0.52455(16) 0.0314(8) Uani 0.341(10) d SP . .
K2 K 8 f 0.0000 0.37891(10) 0.0357(2) 0.0319(10) Uani 0.478(10) d SP . .
N2 N 8 f 0.0000 0.37891(10) 0.0357(2) 0.0319(10) Uani 0.522(10) d SP . .
K3 K 4 c 0.0000 0.6165(2) 0.2500 0.047(2) Uani 0.293(16) d SP . .
N3 N 4 c 0.0000 0.6165(2) 0.2500 0.047(2) Uani 0.707(16) d SP . .
O1 O 16 h 0.3272(4) 0.05679(15) 0.0927(2) 0.0276(8) Uani 1 d . . .
O2 O 16 h 0.2902(5) 0.44574(14) 0.0963(2) 0.0299(9) Uani 1 d . . .
O3 O 8 f 0.0000 0.04095(19) 0.1009(3) 0.0191(10) Uani 1 d S . .
O4 O 8 g 0.1869(5) 0.49420(19) 0.2500 0.0190(10) Uani 1 d S . .
O5 O 8 g 0.1491(5) 0.08543(16) 0.2500 0.0156(9) Uani 1 d S . .
O6 O 4 f 0.0000 0.9808(2) 0.2500 0.0181(14) Uani 1 d S . .
O7 O 16 h 0.2892(5) 0.19248(15) 0.0704(2) 0.0312(9) Uani 1 d . . .
O8 O 16 h 0.2776(5) 0.30365(16) 0.1344(2) 0.0344(10) Uani 1 d . . .
O9 O 8 g 0.2693(6) 0.20843(18) 0.2500 0.0188(10) Uani 1 d S . .
O10 O 8 f 0.0000 0.25375(19) 0.0763(3) 0.0237(11) Uani 1 d S . .
O11 O 8 f 0.0000 0.16441(16) 0.1682(3) 0.0157(9) Uani 1 d S . .
O12 O 4 c 0.0000 0.2698(2) 0.2500 0.0182(14) Uani 1 d S . .
OW1 O 4 c 0.0000 0.3915(3) 0.2500 0.054(3) Uani 1 d S . .
OW2 O 4 c 0.0000 0.8645(3) 0.2500 0.036(2) Uani 1 d S . .

loop_
_atom_site_aniso_label
_atom_site_aniso_U_11
_atom_site_aniso_U_22
_atom_site_aniso_U_33
_atom_site_aniso_U_23
_atom_site_aniso_U_13
_atom_site_aniso_U_12
Mo1 0.0164(2) 0.01716(18) 0.0153(2) -0.00107(13) 0.00128(16) 0.00089(15)
Mo2 0.0215(3) 0.01687(18) 0.0174(2) 0.00223(14) 0.00182(17) -0.00205(16)
P 0.0158(12) 0.0097(8) 0.0144(11) 0.000 0.000 0.000
K1 0.0331(15) 0.0271(11) 0.0341(14) 0.0046(9) 0.000 0.000
N1 0.0331(15) 0.0271(11) 0.0341(14) 0.0046(9) 0.000 0.000
K2 0.0326(18) 0.0301(14) 0.0332(17) 0.0045(11) 0.000 0.000
N2 0.0326(18) 0.0301(14) 0.0332(17) 0.0045(11) 0.000 0.000
K3 0.038(4) 0.037(3) 0.064(5) 0.000 0.000 0.000
N3 0.038(4) 0.037(3) 0.064(5) 0.000 0.000 0.000
O1 0.022(2) 0.0343(18) 0.0268(19) 0.0019(15) 0.0069(16) -0.0062(16)
O2 0.038(2) 0.0222(16) 0.030(2) -0.0066(14) -0.0027(18) -0.0063(16)
O3 0.017(3) 0.024(2) 0.016(2) 0.0031(17) 0.000 0.000
O4 0.015(3) 0.0224(19) 0.019(2) 0.000 0.000 -0.0044(18)
O5 0.014(2) 0.0171(18) 0.016(2) 0.000 0.000 -0.0004(18)
O6 0.021(4) 0.013(2) 0.020(3) 0.000 0.000 0.000
O7 0.033(2) 0.0337(18) 0.027(2) 0.0006(15) 0.0088(17) 0.0038(17)
O8 0.040(3) 0.0287(19) 0.034(2) 0.0076(16) -0.0001(19) -0.0109(19)
O9 0.018(3) 0.0175(19) 0.021(2) 0.000 0.000 0.0001(19)
O10 0.026(3) 0.025(2) 0.020(2) 0.0073(19) 0.000 0.000
O11 0.020(3) 0.0106(16) 0.017(2) -0.0010(16) 0.000 0.000
O12 0.025(4) 0.015(3) 0.014(3) 0.000 0.000 0.000
OW1 0.031(5) 0.023(3) 0.108(8) 0.000 0.000 0.000
OW2 0.029(5) 0.022(3) 0.056(5) 0.000 0.000 0.000

loop_
_atom_type_symbol
_atom_type_description
_atom_type_scat_dispersion_real
_atom_type_scat_dispersion_imag
_atom_type_scat_source
O O 0.0106 0.0060 'International Tables Vol C Tables 4.2.6.8 and 6.1.1.4'
Mo Mo -1.6832 0.6857 'International Tables Vol C Tables 4.2.6.8 and 6.1.1.4'
K K 0.2009 0.2494 'International Tables Vol C Tables 4.2.6.8 and 6.1.1.4'
P P 0.1023 0.0942 'International Tables Vol C Tables 4.2.6.8 and 6.1.1.4'
H H 0.0000 0.0000 'International Tables Vol C Tables 4.2.6.8 and 6.1.1.4'
N N 0.0061 0.0033 'International Tables Vol C Tables 4.2.6.8 and 6.1.1.4'

loop_
_geom_angle_atom_site_label_1
_geom_angle_atom_site_label_2
_geom_angle_atom_site_label_3
_geom_angle
_geom_angle_site_symmetry_1
_geom_angle_site_symmetry_3
_geom_angle_publ_flag
O1 Mo1 O2 105.63(17) . 15_545 ?
O1 Mo1 O3 101.06(16) . . ?
O2 Mo1 O3 101.26(19) 15_545 . ?
O1 Mo1 O4 101.28(18) . 15_545 ?
O2 Mo1 O4 98.10(17) 15_545 15_545 ?
O3 Mo1 O4 145.11(17) . 15_545 ?
O1 Mo1 O5 91.26(15) . . ?
O2 Mo1 O5 161.70(15) 15_545 . ?
O3 Mo1 O5 81.90(16) . . ?
O4 Mo1 O5 71.16(13) 15_545 . ?
O1 Mo1 O6 160.31(17) . 1_545 ?
O2 Mo1 O6 94.06(17) 15_545 1_545 ?
O3 Mo1 O6 75.03(12) . 1_545 ?
O4 Mo1 O6 74.89(13) 15_545 1_545 ?
O5 Mo1 O6 69.15(14) . 1_545 ?
O1 Mo1 Mo1 118.74(12) . 10_556 ?
O2 Mo1 Mo1 116.50(12) 15_545 10_556 ?
O3 Mo1 Mo1 111.23(12) . 10_556 ?
O4 Mo1 Mo1 33.91(11) 15_545 10_556 ?
O5 Mo1 Mo1 46.90(6) . 10_556 ?
O6 Mo1 Mo1 48.70(3) 1_545 10_556 ?
O1 Mo1 K3 53.31(12) . 5_545 ?
O2 Mo1 K3 133.77(15) 15_545 5_545 ?
O3 Mo1 K3 121.67(14) . 5_545 ?
O4 Mo1 K3 56.43(14) 15_545 5_545 ?
O5 Mo1 K3 52.70(12) . 5_545 ?
O6 Mo1 K3 111.81(7) 1_545 5_545 ?
Mo1 Mo1 K3 65.43(2) 10_556 5_545 ?
O7 Mo2 O8 105.71(19) . . ?
O7 Mo2 O9 100.50(17) . . ?
O8 Mo2 O9 101.10(19) . . ?
O7 Mo2 O10 102.02(18) . . ?
O8 Mo2 O10 98.69(19) . . ?
O9 Mo2 O10 144.57(18) . . ?
O7 Mo2 O11 92.45(15) . . ?
O8 Mo2 O11 160.69(17) . . ?
O9 Mo2 O11 81.51(16) . . ?
O10 Mo2 O11 70.57(14) . . ?
O7 Mo2 O12 161.53(17) . . ?
O8 Mo2 O12 92.75(18) . . ?
O9 Mo2 O12 74.73(13) . . ?
O10 Mo2 O12 75.24(12) . . ?
O11 Mo2 O12 69.30(14) . . ?
O7 Mo2 Mo2 119.97(13) . 11 ?
O8 Mo2 Mo2 116.08(15) . 11 ?
O9 Mo2 Mo2 110.83(14) . 11 ?
O10 Mo2 Mo2 33.75(11) . 11 ?
O11 Mo2 Mo2 46.66(6) . 11 ?
O12 Mo2 Mo2 49.03(4) . 11 ?
O7 Mo2 K1 55.09(13) . 10_556 ?
O8 Mo2 K1 133.55(13) . 10_556 ?
O9 Mo2 K1 122.61(12) . 10_556 ?
O10 Mo2 K1 54.80(14) . 10_556 ?
O11 Mo2 K1 53.44(11) . 10_556 ?
O12 Mo2 K1 111.98(7) . 10_556 ?
Mo2 Mo2 K1 64.892(15) 11 10_556 ?
O7 Mo2 K2 115.11(13) . . ?
O8 Mo2 K2 54.48(15) . . ?
O9 Mo2 K2 140.50(12) . . ?
O10 Mo2 K2 44.44(12) . . ?
O11 Mo2 K2 111.97(7) . . ?
O12 Mo2 K2 76.09(10) . . ?
Mo2 Mo2 K2 66.226(16) 11 . ?
K1 Mo2 K2 92.84(5) 10_556 . ?
O11 P O11 108.6(3) 10_556 . ?
O11 P O5 109.77(10) 10_556 11 ?
O11 P O5 109.77(10) . 11 ?
O11 P O5 109.77(10) 10_556 . ?
O11 P O5 109.77(10) . . ?
O5 P O5 109.2(3) 11 . ?
O2 K1 O2 78.46(16) 16_456 6 ?
O2 K1 O8 120.09(14) 16_456 6 ?
O2 K1 O8 70.85(12) 6 6 ?
O2 K1 O8 70.85(12) 16_456 16_456 ?
O2 K1 O8 120.09(14) 6 16_456 ?
O8 K1 O8 81.94(18) 6 16_456 ?
O2 K1 O3 76.08(11) 16_456 10_556 ?
O2 K1 O3 76.08(11) 6 10_556 ?
O8 K1 O3 138.12(9) 6 10_556 ?
O8 K1 O3 138.12(9) 16_456 10_556 ?
O2 K1 O11 121.59(11) 16_456 10_556 ?
O2 K1 O11 121.59(11) 6 10_556 ?
O8 K1 O11 118.32(10) 6 10_556 ?
O8 K1 O11 118.32(10) 16_456 10_556 ?
O3 K1 O11 60.65(12) 10_556 10_556 ?
O2 K1 O10 140.77(8) 16_456 10_556 ?
O2 K1 O10 140.77(8) 6 10_556 ?
O8 K1 O10 83.31(11) 6 10_556 ?
O8 K1 O10 83.31(11) 16_456 10_556 ?
O3 K1 O10 108.45(14) 10_556 10_556 ?
O11 K1 O10 47.80(11) 10_556 10_556 ?
O2 K1 O7 87.71(10) 16_456 4 ?
O2 K1 O7 162.19(12) 6 4 ?
O8 K1 O7 126.47(12) 6 4 ?
O8 K1 O7 64.28(10) 16_456 4 ?
O3 K1 O7 89.83(10) 10_556 4 ?
O11 K1 O7 57.17(8) 10_556 4 ?
O10 K1 O7 54.02(7) 10_556 4 ?
O2 K1 O7 162.19(12) 16_456 10_556 ?
O2 K1 O7 87.71(10) 6 10_556 ?
O8 K1 O7 64.28(10) 6 10_556 ?
O8 K1 O7 126.47(12) 16_456 10_556 ?
O3 K1 O7 89.83(10) 10_556 10_556 ?
O11 K1 O7 57.17(8) 10_556 10_556 ?
O10 K1 O7 54.02(7) 10_556 10_556 ?
O7 K1 O7 103.32(14) 4 10_556 ?
O2 K1 Mo2 159.49(10) 16_456 10_556 ?
O2 K1 Mo2 113.57(8) 6 10_556 ?
O8 K1 Mo2 80.26(8) 6 10_556 ?
O8 K1 Mo2 112.78(10) 16_456 10_556 ?
O3 K1 Mo2 90.37(10) 10_556 10_556 ?
O11 K1 Mo2 38.17(6) 10_556 10_556 ?
O10 K1 Mo2 30.58(5) 10_556 10_556 ?
O7 K1 Mo2 76.77(8) 4 10_556 ?
O7 K1 Mo2 26.55(7) 10_556 10_556 ?
O2 K1 Mo2 113.57(8) 16_456 4 ?
O2 K1 Mo2 159.49(10) 6 4 ?
O8 K1 Mo2 112.78(10) 6 4 ?
O8 K1 Mo2 80.26(8) 16_456 4 ?
O3 K1 Mo2 90.37(10) 10_556 4 ?
O11 K1 Mo2 38.17(6) 10_556 4 ?
O10 K1 Mo2 30.58(5) 10_556 4 ?
O7 K1 Mo2 26.55(7) 4 4 ?
O7 K1 Mo2 76.77(8) 10_556 4 ?
Mo2 K1 Mo2 50.22(3) 10_556 4 ?
O2 K1 K2 45.50(8) 16_456 6_455 ?
O2 K1 K2 123.96(10) 6 6_455 ?
O8 K1 K2 131.96(11) 6 6_455 ?
O8 K1 K2 50.42(9) 16_456 6_455 ?
O3 K1 K2 87.97(5) 10_556 6_455 ?
O11 K1 K2 93.25(5) 10_556 6_455 ?
O10 K1 K2 95.27(4) 10_556 6_455 ?
O7 K1 K2 43.25(7) 4 6_455 ?
O7 K1 K2 146.47(9) 10_556 6_455 ?
Mo2 K1 K2 119.98(6) 10_556 6_455 ?
Mo2 K1 K2 69.80(4) 4 6_455 ?
O1 K2 O1 61.55(16) 7_455 13 ?
O1 K2 O7 65.65(12) 7_455 7_455 ?
O1 K2 O7 102.40(15) 13 7_455 ?
O1 K2 O7 102.40(15) 7_455 13 ?
O1 K2 O7 65.65(12) 13 13 ?
O7 K2 O7 75.57(17) 7_455 13 ?
O1 K2 O10 130.40(13) 7_455 . ?
O1 K2 O10 130.40(13) 13 . ?
O7 K2 O10 64.75(11) 7_455 . ?
O7 K2 O10 64.75(11) 13 . ?
O1 K2 O2 62.63(10) 7_455 11 ?
O1 K2 O2 111.59(12) 13 11 ?
O7 K2 O2 87.48(10) 7_455 11 ?
O7 K2 O2 161.32(14) 13 11 ?
O10 K2 O2 115.13(10) . 11 ?
O1 K2 O2 111.59(12) 7_455 . ?
O1 K2 O2 62.63(10) 13 . ?
O7 K2 O2 161.32(14) 7_455 . ?
O7 K2 O2 87.48(10) 13 . ?
O10 K2 O2 115.13(10) . . ?
O2 K2 O2 107.98(16) 11 . ?
O1 K2 O8 162.40(13) 7_455 . ?
O1 K2 O8 102.72(10) 13 . ?
O7 K2 O8 113.89(12) 7_455 . ?
O7 K2 O8 61.78(10) 13 . ?
O10 K2 O8 52.45(8) . . ?
O2 K2 O8 134.43(14) 11 . ?
O2 K2 O8 62.69(10) . . ?
O1 K2 O8 102.72(10) 7_455 11 ?
O1 K2 O8 162.40(13) 13 11 ?
O7 K2 O8 61.78(10) 7_455 11 ?
O7 K2 O8 113.89(12) 13 11 ?
O10 K2 O8 52.45(8) . 11 ?
O2 K2 O8 62.69(10) 11 11 ?
O2 K2 O8 134.43(14) . 11 ?
O8 K2 O8 91.50(15) . 11 ?
O1 K2 OW1 129.95(13) 7_455 . ?
O1 K2 OW1 129.95(13) 13 . ?
O7 K2 OW1 127.26(13) 7_455 . ?
O7 K2 OW1 127.26(13) 13 . ?
O10 K2 OW1 82.67(17) . . ?
O2 K2 OW1 69.56(11) 11 . ?
O2 K2 OW1 69.56(11) . . ?
O8 K2 OW1 65.50(12) . . ?
O8 K2 OW1 65.50(12) 11 . ?
O1 K2 Mo2 155.15(11) 7_455 . ?
O1 K2 Mo2 119.66(8) 13 . ?
O7 K2 Mo2 90.97(9) 7_455 . ?
O7 K2 Mo2 61.50(8) 13 . ?
O10 K2 Mo2 27.44(5) . . ?
O2 K2 Mo2 127.75(10) 11 . ?
O2 K2 Mo2 87.71(8) . . ?
O8 K2 Mo2 25.11(7) . . ?
O8 K2 Mo2 70.85(8) 11 . ?
OW1 K2 Mo2 70.45(13) . . ?
O1 K2 Mo2 119.66(8) 7_455 11 ?
O1 K2 Mo2 155.15(11) 13 11 ?
O7 K2 Mo2 61.50(8) 7_455 11 ?
O7 K2 Mo2 90.97(9) 13 11 ?
O10 K2 Mo2 27.44(5) . 11 ?
O2 K2 Mo2 87.71(8) 11 11 ?
O2 K2 Mo2 127.75(10) . 11 ?
O8 K2 Mo2 70.85(8) . 11 ?
O8 K2 Mo2 25.11(7) 11 11 ?
OW1 K2 Mo2 70.45(13) . 11 ?
Mo2 K2 Mo2 47.55(3) . 11 ?
O9 K3 O9 86.0(2) 15 5_455 ?
O9 K3 O5 60.42(11) 15 15 ?
O9 K3 O5 146.4(2) 5_455 15 ?
O9 K3 O5 146.4(2) 15 5_455 ?
O9 K3 O5 60.42(12) 5_455 5_455 ?
O5 K3 O5 153.2(2) 15 5_455 ?
O9 K3 O1 129.47(9) 15 5_455 ?
O9 K3 O1 89.97(9) 5_455 5_455 ?
O5 K3 O1 110.69(12) 15 5_455 ?
O5 K3 O1 56.32(8) 5_455 5_455 ?
O9 K3 O1 89.97(9) 15 8 ?
O9 K3 O1 129.47(9) 5_455 8 ?
O5 K3 O1 56.32(8) 15 8 ?
O5 K3 O1 110.69(12) 5_455 8 ?
O1 K3 O1 128.5(2) 5_455 8 ?
O9 K3 O1 129.47(9) 15 14_456 ?
O9 K3 O1 89.97(9) 5_455 14_456 ?
O5 K3 O1 110.69(12) 15 14_456 ?
O5 K3 O1 56.32(8) 5_455 14_456 ?
O1 K3 O1 100.81(16) 5_455 14_456 ?
O1 K3 O1 55.63(14) 8 14_456 ?
O9 K3 O1 89.97(9) 15 15 ?
O9 K3 O1 129.47(9) 5_455 15 ?
O5 K3 O1 56.32(8) 15 15 ?
O5 K3 O1 110.69(12) 5_455 15 ?
O1 K3 O1 55.63(14) 5_455 15 ?
O1 K3 O1 100.81(16) 8 15 ?
O1 K3 O1 128.5(2) 14_456 15 ?
O9 K3 O4 166.60(17) 15 11 ?
O9 K3 O4 107.45(12) 5_455 11 ?
O5 K3 O4 106.17(18) 15 11 ?
O5 K3 O4 47.02(12) 5_455 11 ?
O1 K3 O4 52.56(9) 5_455 11 ?
O1 K3 O4 81.53(14) 8 11 ?
O1 K3 O4 52.56(9) 14_456 11 ?
O1 K3 O4 81.53(14) 15 11 ?
O9 K3 O4 107.45(12) 15 . ?
O9 K3 O4 166.60(17) 5_455 . ?
O5 K3 O4 47.02(12) 15 . ?
O5 K3 O4 106.17(18) 5_455 . ?
O1 K3 O4 81.53(14) 5_455 . ?
O1 K3 O4 52.56(9) 8 . ?
O1 K3 O4 81.53(14) 14_456 . ?
O1 K3 O4 52.56(9) 15 . ?
O4 K3 O4 59.15(18) 11 . ?
O9 K3 Mo1 155.07(5) 15 5_455 ?
O9 K3 Mo1 89.70(8) 5_455 5_455 ?
O5 K3 Mo1 120.53(15) 15 5_455 ?
O5 K3 Mo1 37.48(6) 5_455 5_455 ?
O1 K3 Mo1 25.84(7) 5_455 5_455 ?
O1 K3 Mo1 111.41(15) 8 5_455 ?
O1 K3 Mo1 74.97(9) 14_456 5_455 ?
O1 K3 Mo1 74.00(10) 15 5_455 ?
O4 K3 Mo1 30.00(5) 11 5_455 ?
O4 K3 Mo1 78.13(12) . 5_455 ?
O9 K3 Mo1 155.07(5) 15 14_456 ?
O9 K3 Mo1 89.70(8) 5_455 14_456 ?
O5 K3 Mo1 120.53(15) 15 14_456 ?
O5 K3 Mo1 37.48(6) 5_455 14_456 ?
O1 K3 Mo1 74.97(9) 5_455 14_456 ?
O1 K3 Mo1 74.00(10) 8 14_456 ?
O1 K3 Mo1 25.84(7) 14_456 14_456 ?
O1 K3 Mo1 111.41(15) 15 14_456 ?
O4 K3 Mo1 30.00(5) 11 14_456 ?
O4 K3 Mo1 78.13(12) . 14_456 ?
Mo1 K3 Mo1 49.13(5) 5_455 14_456 ?
Mo1 O1 K2 165.0(2) . 13 ?
Mo1 O1 K3 100.85(15) . 5_545 ?
K2 O1 K3 94.00(12) 13 5_545 ?
Mo1 O2 K1 136.9(2) 15 6_554 ?
Mo1 O2 K2 129.60(19) 15 . ?
K1 O2 K2 93.22(10) 6_554 . ?
Mo1 O3 Mo1 120.8(2) . 11 ?
Mo1 O3 K1 119.45(11) . 10_556 ?
Mo1 O3 K1 119.45(11) 11 10_556 ?
Mo1 O4 Mo1 112.2(2) 8 15 ?
Mo1 O4 K3 93.57(14) 8 . ?
Mo1 O4 K3 93.57(14) 15 . ?
P O5 Mo1 123.48(16) . . ?
P O5 Mo1 123.48(16) . 10_556 ?
Mo1 O5 Mo1 86.19(13) . 10_556 ?
P O5 K3 131.2(2) . 5_545 ?
Mo1 O5 K3 89.82(15) . 5_545 ?
Mo1 O5 K3 89.82(15) 10_556 5_545 ?
Mo1 O6 Mo1 145.0(2) 10_566 11_565 ?
Mo1 O6 Mo1 87.00(7) 10_566 4_565 ?
Mo1 O6 Mo1 82.60(7) 11_565 4_565 ?
Mo1 O6 Mo1 82.60(7) 10_566 1_565 ?
Mo1 O6 Mo1 87.00(7) 11_565 1_565 ?
Mo1 O6 Mo1 145.0(2) 4_565 1_565 ?
Mo2 O7 K2 172.0(2) . 13 ?
Mo2 O7 K1 98.36(16) . 10_556 ?
K2 O7 K1 89.50(11) 13 10_556 ?
Mo2 O8 K1 138.4(2) . 6_554 ?
Mo2 O8 K2 100.41(19) . . ?
K1 O8 K2 87.14(10) 6_554 . ?
Mo2 O9 Mo2 121.7(2) 10_556 . ?
Mo2 O9 K3 119.05(12) 10_556 5_545 ?
Mo2 O9 K3 119.05(12) . 5_545 ?
Mo2 O10 Mo2 112.5(2) . 11 ?
Mo2 O10 K2 108.13(14) . . ?
Mo2 O10 K2 108.13(14) 11 . ?
Mo2 O10 K1 94.63(14) . 10_556 ?
Mo2 O10 K1 94.63(14) 11 10_556 ?
K2 O10 K1 137.60(17) . 10_556 ?
P O11 Mo2 123.88(15) . 11 ?
P O11 Mo2 123.88(15) . . ?
Mo2 O11 Mo2 86.67(13) 11 . ?
P O11 K1 132.2(2) . 10_556 ?
Mo2 O11 K1 88.39(12) 11 10_556 ?
Mo2 O11 K1 88.39(12) . 10_556 ?
Mo2 O12 Mo2 81.93(7) 11 . ?
Mo2 O12 Mo2 143.6(2) 11 10_556 ?
Mo2 O12 Mo2 86.84(8) . 10_556 ?
Mo2 O12 Mo2 86.84(8) 11 4 ?
Mo2 O12 Mo2 143.6(2) . 4 ?
Mo2 O12 Mo2 81.93(7) 10_556 4 ?
K2 OW1 K2 170.0(3) . 10_556 ?

loop_
_geom_bond_atom_site_label_1
_geom_bond_atom_site_label_2
_geom_bond_distance
_geom_bond_site_symmetry_2
_geom_bond_publ_flag
Mo1 O1 1.703(3) . ?
Mo1 O2 1.710(3) 15_545 ?
Mo1 O3 1.914(2) . ?
Mo1 O4 1.923(3) 15_545 ?
Mo1 O5 2.335(3) . ?
Mo1 O6 2.4176(16) 1_545 ?
Mo1 Mo1 3.1912(8) 10_556 ?
Mo1 K3 3.838(3) 5_545 ?
Mo2 O7 1.701(3) . ?
Mo2 O8 1.710(4) . ?
Mo2 O9 1.917(2) . ?
Mo2 O10 1.921(2) . ?
Mo2 O11 2.328(3) . ?
Mo2 O12 2.4368(17) . ?
Mo2 Mo2 3.1953(9) 11 ?
Mo2 K1 3.765(2) 10_556 ?
Mo2 K2 3.963(2) . ?
P O11 1.546(4) 10_556 ?
P O11 1.546(4) . ?
P O5 1.548(4) 11 ?
P O5 1.548(4) . ?
K1 O2 2.808(4) 16_456 ?
K1 O2 2.808(4) 6 ?
K1 O8 2.871(4) 6 ?
K1 O8 2.871(4) 16_456 ?
K1 O3 2.907(5) 10_556 ?
K1 O11 3.025(5) 10_556 ?
K1 O10 3.087(5) 10_556 ?
K1 O7 3.121(4) 4 ?
K1 O7 3.121(4) 10_556 ?
K1 Mo2 3.765(2) 10_556 ?
K1 Mo2 3.765(2) 4 ?
K1 K2 4.2498(4) 6_455 ?
K2 O1 2.857(4) 7_455 ?
K2 O1 2.857(4) 13 ?
K2 O7 2.912(4) 7_455 ?
K2 O7 2.912(4) 13 ?
K2 O10 2.919(5) . ?
K2 O2 3.036(4) 11 ?
K2 O2 3.036(4) . ?
K2 O8 3.280(5) . ?
K2 O8 3.280(5) 11 ?
K2 OW1 3.302(3) . ?
K2 Mo2 3.963(2) 11 ?
K3 O9 2.864(6) 15 ?
K3 O9 2.864(6) 5_455 ?
K3 O5 3.053(5) 15 ?
K3 O5 3.053(5) 5_455 ?
K3 O1 3.134(4) 5_455 ?
K3 O1 3.134(4) 8 ?
K3 O1 3.134(4) 14_456 ?
K3 O1 3.134(4) 15 ?
K3 O4 3.204(6) 11 ?
K3 O4 3.204(6) . ?
K3 Mo1 3.838(3) 5_455 ?
K3 Mo1 3.838(3) 14_456 ?
O1 K2 2.857(4) 13 ?
O1 K3 3.134(4) 5_545 ?
O2 Mo1 1.710(3) 15 ?
O2 K1 2.808(4) 6_554 ?
O3 Mo1 1.914(2) 11 ?
O3 K1 2.907(5) 10_556 ?
O4 Mo1 1.923(3) 8 ?
O4 Mo1 1.923(3) 15 ?
O5 Mo1 2.335(3) 10_556 ?
O5 K3 3.053(5) 5_545 ?
O6 Mo1 2.4176(16) 10_566 ?
O6 Mo1 2.4176(16) 11_565 ?
O6 Mo1 2.4176(16) 4_565 ?
O6 Mo1 2.4176(16) 1_565 ?
O7 K2 2.912(4) 13 ?
O7 K1 3.121(4) 10_556 ?
O8 K1 2.871(4) 6_554 ?
O9 Mo2 1.917(2) 10_556 ?
O9 K3 2.864(6) 5_545 ?
O10 Mo2 1.921(2) 11 ?
O10 K1 3.087(5) 10_556 ?
O11 Mo2 2.328(3) 11 ?
O11 K1 3.025(5) 10_556 ?
O12 Mo2 2.4369(17) 11 ?
O12 Mo2 2.4369(17) 10_556 ?
O12 Mo2 2.4368(17) 4 ?
OW1 K2 3.302(3) 10_556 ?
